data_2012929
loop_
_publ_author_name
'Kivek\"as, Raikko'
'Flores, Miquel Angles'
'Vi\~nas, Clara'
'Sillanp\"a\"a, Reijo'

_publ_section_title
;
 2-Methyl-1-phenylsulfanyl-1,2-dicarba-<i>closo</i>-dodecaborane(12)
;
_journal_issue 9
_journal_name_full 'Acta Crystallographica Section C'
_journal_page_first o570
_journal_page_last o571
_journal_paper_doi 10.1107/S0108270102012982
_journal_volume 58
_journal_year 2002
_chemical_formula_moiety 'C9 H18 B10 S'
_chemical_formula_sum 'C9 H18 B10 S'
_chemical_formula_weight 266.39
_chemical_name_common
;
2-Methyl-1-phenylsulfanyl-1,2-dicarba-closo-dodecaborane(12)
;
_chemical_name_systematic
;
2-Methyl-1-phenylsulfanyl-1,2-dicarba-closo-dodecaborane(12)
;
_space_group_IT_number 14
_symmetry_cell_setting monoclinic
_symmetry_space_group_name_Hall '-P 2yn'
_symmetry_space_group_name_H-M 'P 1 21/n 1'
_atom_sites_solution_hydrogens geom
_atom_sites_solution_primary direct
_atom_sites_solution_secondary difmap
_audit_creation_method SHELXL97
_cell_angle_alpha 90
_cell_angle_beta 98.066(10)
_cell_angle_gamma 90
_cell_formula_units_Z 4
_cell_length_a 7.2391(14)
_cell_length_b 17.2093(11)
_cell_length_c 12.3461(10)
_cell_measurement_reflns_used 25
_cell_measurement_temperature 296(2)
_cell_measurement_theta_max 15.91
_cell_measurement_theta_min 10.05
_cell_volume 1522.9(3)
_computing_cell_refinement 'MSC/AFC Diffractometer Control Software'
_computing_data_collection
;MSC/AFC Diffractometer Control Software (Molecular Structure Corporation,
 1995)
;
_computing_data_reduction 'TEXSAN for Windows (Molecular Structure Corporation, 1997)'
_computing_molecular_graphics 'SHELXTL/PC (Sheldrick, 1990b)'
_computing_publication_material SHELXL97
_computing_structure_refinement 'SHELXL97 (Sheldrick, 1997)'
_computing_structure_solution 'SHELXS97 (Sheldrick, 1990a)'
_diffrn_ambient_temperature 296(2)
_diffrn_measured_fraction_theta_full 0.999
_diffrn_measured_fraction_theta_max 0.999
_diffrn_measurement_device_type 'Rigaku AFC-5S'
_diffrn_measurement_method \w/2\q
_diffrn_radiation_monochromator graphite
_diffrn_radiation_source 'fine-focus sealed tube'
_diffrn_radiation_type MoK\a
_diffrn_radiation_wavelength 0.71069
_diffrn_reflns_av_R_equivalents 0.020
_diffrn_reflns_av_sigmaI/netI 0.065
_diffrn_reflns_limit_h_max 8
_diffrn_reflns_limit_h_min 0
_diffrn_reflns_limit_k_max 20
_diffrn_reflns_limit_k_min 0
_diffrn_reflns_limit_l_max 14
_diffrn_reflns_limit_l_min -14
_diffrn_reflns_number 2906
_diffrn_reflns_theta_full 25.00
_diffrn_reflns_theta_max 25.00
_diffrn_reflns_theta_min 2.04
_diffrn_standards_decay_% <1
_diffrn_standards_interval_count 150
_diffrn_standards_number 3
_exptl_absorpt_coefficient_mu 0.187
_exptl_absorpt_correction_T_max 0.956
_exptl_absorpt_correction_T_min 0.943
_exptl_absorpt_correction_type '\y scan'
_exptl_absorpt_process_details '(North et al., 1968)'
_exptl_crystal_colour 'pale yellow'
_exptl_crystal_density_diffrn 1.162
_exptl_crystal_density_meas ?
_exptl_crystal_density_method 'not measured'
_exptl_crystal_description prism
_exptl_crystal_F_000 552
_exptl_crystal_size_max 0.38
_exptl_crystal_size_mid 0.26
_exptl_crystal_size_min 0.24
_refine_diff_density_max 0.20
_refine_diff_density_min -0.22
_refine_ls_extinction_coef 0.0060(16)
_refine_ls_extinction_expression Fc^*^=kFc[1+0.001xFc^2^\l^3^/sin(2\q)]^-1/4^
_refine_ls_extinction_method 'SHELXL97 (Sheldrick, 1997)'
_refine_ls_goodness_of_fit_ref 1.026
_refine_ls_hydrogen_treatment constr
_refine_ls_matrix_type full
_refine_ls_number_parameters 183
_refine_ls_number_reflns 2681
_refine_ls_number_restraints 0
_refine_ls_restrained_S_all 1.026
_refine_ls_R_factor_all 0.104
_refine_ls_R_factor_gt 0.050
_refine_ls_shift/su_max <0.001
_refine_ls_shift/su_mean 0.000
_refine_ls_structure_factor_coef Fsqd
_refine_ls_weighting_details 'w = 1/[\s^2^(Fo^2^)+(0.0544P)^2^+0.4580P] where P=(Fo^2^+2Fc^2^)/3'
_refine_ls_weighting_scheme calc
_refine_ls_wR_factor_gt 0.116
_refine_ls_wR_factor_ref 0.135
_reflns_number_gt 1708
_reflns_number_total 2681
_reflns_threshold_expression I>2\s(I)
_cod_data_source_file fr1379.cif
_cod_data_source_block I
_cod_depositor_comments
;
The following automatic conversions were performed:
'_geom_bond_publ_flag' value 'Y' changed to 'y' according to
'/home/saulius/struct/CIF-dictionaries/cif_core.dic' dictionary named
'cif_core.dic' version 2.4.1 from 2010-06-29 (8 times).

Automatic conversion script
Id: cif_fix_enum 1527 2010-12-29 10:47:43Z saulius 

The following automatic conversions were performed:

'_geom_bond_publ_flag' value 'Y' changed to 'y' according to
/home/saulius/struct/CIF-dictionaries/cif_core.dic dictionary named
'cif_core.dic' version 2.4.1 from 2010-06-29 (8
times).

'_geom_angle_publ_flag' value 'Y' changed to 'y' according
to /home/saulius/struct/CIF-dictionaries/cif_core.dic dictionary
named 'cif_core.dic' version 2.4.1 from 2010-06-29 (11
times).

'_geom_torsion_publ_flag' value 'Y' changed to 'y' according
to /home/saulius/struct/CIF-dictionaries/cif_core.dic dictionary
named 'cif_core.dic' version 2.4.1 from 2010-06-29 (4 times).

Automatic conversion script
Id: cif_fix_values 1715 2011-07-08 13:25:40Z adriana 

The following automatic conversions were performed:

'_exptl_crystal_density_meas' value 'not measured' was changed to '?'
- the value is perceived as not measured.

Automatic conversion script
Id: cif_fix_values 3008 2015-01-20 13:52:24Z robertas 
;
_cod_original_sg_symbol_H-M 'P 21/n'
_cod_database_code 2012929
_cod_database_fobs_code 2012929

loop_
_symmetry_equiv_pos_as_xyz
'x, y, z'
'x+1/2, -y+1/2, z+1/2'
'-x, -y, -z'
'-x-1/2, y-1/2, -z-1/2'

loop_
_atom_site_label
_atom_site_fract_x
_atom_site_fract_y
_atom_site_fract_z
_atom_site_U_iso_or_equiv
_atom_site_adp_type
_atom_site_calc_flag
_atom_site_refinement_flags
_atom_site_occupancy
_atom_site_disorder_assembly
_atom_site_disorder_group
_atom_site_type_symbol
S 0.81260(11) 0.15674(4) 0.46626(6) 0.0456(3) Uani d . 1 . . S
C1 0.7989(4) 0.24702(15) 0.5357(2) 0.0355(7) Uani d . 1 . . C
C2 0.9208(4) 0.32538(16) 0.4988(2) 0.0425(7) Uani d . 1 . . C
B3 0.6860(5) 0.3186(2) 0.4538(3) 0.0483(9) Uani d . 1 . . B
H3 0.6276 0.3092 0.3676 0.058 Uiso calc R 1 . . H
B4 0.5835(5) 0.2773(2) 0.5623(3) 0.0494(9) Uani d . 1 . . B
H4 0.4561 0.2418 0.5469 0.059 Uiso calc R 1 . . H
B5 0.7670(5) 0.2550(2) 0.6692(3) 0.0467(9) Uani d . 1 . . B
H5 0.7585 0.2051 0.7239 0.056 Uiso calc R 1 . . H
B6 0.9812(5) 0.2832(2) 0.6255(3) 0.0422(8) Uani d . 1 . . B
H6 1.1122 0.2514 0.6498 0.051 Uiso calc R 1 . . H
B7 0.7926(5) 0.4079(2) 0.5015(3) 0.0518(9) Uani d . 1 . . B
H7 0.8011 0.4577 0.4465 0.062 Uiso calc R 1 . . H
B8 0.5795(5) 0.3791(2) 0.5436(3) 0.0542(10) Uani d . 1 . . B
H8 0.4486 0.4103 0.5164 0.065 Uiso calc R 1 . . H
B9 0.6298(5) 0.3397(2) 0.6766(3) 0.0554(10) Uani d . 1 . . B
H9 0.5318 0.3455 0.7367 0.066 Uiso calc R 1 . . H
B10 0.8761(5) 0.3426(2) 0.7162(3) 0.0518(9) Uani d . 1 . . B
H10 0.9386 0.3499 0.8020 0.062 Uiso calc R 1 . . H
B11 0.9764(5) 0.3850(2) 0.6076(3) 0.0507(9) Uani d . 1 . . B
H11 1.1052 0.4197 0.6221 0.061 Uiso calc R 1 . . H
B12 0.7593(5) 0.4202(2) 0.6385(3) 0.0510(9) Uani d . 1 . . B
H12 0.7458 0.4783 0.6737 0.061 Uiso calc R 1 . . H
C13 1.0507(5) 0.3138(2) 0.4143(3) 0.0656(10) Uani d . 1 . . C
H13A 0.9979 0.2763 0.3612 0.098 Uiso calc R 1 . . H
H13B 1.1692 0.2953 0.4496 0.098 Uiso calc R 1 . . H
H13C 1.0675 0.3623 0.3786 0.098 Uiso calc R 1 . . H
C14 1.0032(4) 0.10757(15) 0.5436(2) 0.0386(7) Uani d . 1 . . C
C15 1.1771(4) 0.10842(17) 0.5087(2) 0.0492(8) Uani d . 1 . . C
H15 1.1948 0.1357 0.4460 0.059 Uiso calc R 1 . . H
C16 1.3237(5) 0.06863(19) 0.5674(3) 0.0617(9) Uani d . 1 . . C
H16 1.4406 0.0694 0.5443 0.074 Uiso calc R 1 . . H
C17 1.2979(5) 0.02790(19) 0.6596(3) 0.0670(11) Uani d . 1 . . C
H17 1.3977 0.0019 0.6994 0.080 Uiso calc R 1 . . H
C18 1.1253(5) 0.02547(19) 0.6930(3) 0.0649(10) Uani d . 1 . . C
H18 1.1076 -0.0031 0.7547 0.078 Uiso calc R 1 . . H
C19 0.9777(5) 0.06527(17) 0.6356(3) 0.0513(8) Uani d . 1 . . C
H19 0.8609 0.0637 0.6587 0.062 Uiso calc R 1 . . H

loop_
_atom_site_aniso_label
_atom_site_aniso_U_11
_atom_site_aniso_U_22
_atom_site_aniso_U_33
_atom_site_aniso_U_12
_atom_site_aniso_U_13
_atom_site_aniso_U_23
S 0.0470(4) 0.0381(4) 0.0479(4) 0.0022(4) -0.0064(3) -0.0083(4)
C1 0.0334(15) 0.0341(14) 0.0381(15) -0.0041(12) 0.0020(12) 0.0003(12)
C2 0.0462(17) 0.0389(16) 0.0437(16) -0.0070(13) 0.0104(13) -0.0017(13)
B3 0.054(2) 0.0411(19) 0.046(2) 0.0039(17) -0.0098(17) 0.0015(15)
B4 0.0349(19) 0.0402(18) 0.074(3) 0.0008(15) 0.0100(18) 0.0009(18)
B5 0.054(2) 0.048(2) 0.0409(19) 0.0078(17) 0.0148(17) 0.0082(16)
B6 0.0347(18) 0.0478(19) 0.0410(19) -0.0004(16) -0.0052(15) -0.0051(16)
B7 0.064(2) 0.0344(18) 0.057(2) -0.0001(17) 0.0057(19) 0.0037(16)
B8 0.042(2) 0.043(2) 0.075(3) 0.0074(17) -0.0014(19) -0.0023(18)
B9 0.056(2) 0.054(2) 0.061(2) 0.008(2) 0.0235(19) 0.0004(19)
B10 0.060(2) 0.054(2) 0.0402(19) 0.005(2) 0.0025(17) -0.0093(17)
B11 0.048(2) 0.042(2) 0.061(2) -0.0116(17) 0.0017(18) -0.0136(17)
B12 0.055(2) 0.0406(19) 0.057(2) 0.0040(17) 0.0051(18) -0.0097(17)
C13 0.074(3) 0.064(2) 0.066(2) -0.008(2) 0.036(2) 0.0005(18)
C14 0.0429(17) 0.0313(14) 0.0401(15) 0.0022(12) 0.0008(13) -0.0019(12)
C15 0.0510(19) 0.0426(17) 0.055(2) 0.0044(15) 0.0102(16) 0.0050(14)
C16 0.0434(19) 0.048(2) 0.093(3) 0.0040(16) 0.0052(18) -0.0012(19)
C17 0.064(2) 0.0403(18) 0.088(3) 0.0073(18) -0.021(2) 0.0053(18)
C18 0.083(3) 0.0464(19) 0.062(2) 0.002(2) -0.003(2) 0.0138(16)
C19 0.058(2) 0.0407(17) 0.0564(19) -0.0033(16) 0.0119(16) 0.0014(15)

loop_
_atom_type_symbol
_atom_type_description
_atom_type_scat_dispersion_real
_atom_type_scat_dispersion_imag
_atom_type_scat_source
C C 0.0033 0.0016 'International Tables Vol C Tables 4.2.6.8 and 6.1.1.4'
H H 0.0000 0.0000 'International Tables Vol C Tables 4.2.6.8 and 6.1.1.4'
B B 0.0013 0.0007 'International Tables Vol C Tables 4.2.6.8 and 6.1.1.4'
S S 0.1246 0.1234 'International Tables Vol C Tables 4.2.6.8 and 6.1.1.4'

loop_
_geom_angle_atom_site_label_1
_geom_angle_atom_site_label_2
_geom_angle_atom_site_label_3
_geom_angle
_geom_angle_publ_flag
C14 S C1 104.33(12) y
B5 C1 C2 109.9(2) ?
B5 C1 B6 62.72(19) ?
C2 C1 B6 60.45(17) ?
B5 C1 B4 62.7(2) ?
C2 C1 B4 109.2(2) ?
B6 C1 B4 113.7(2) ?
B5 C1 B3 113.1(2) ?
C2 C1 B3 59.97(18) ?
B6 C1 B3 112.2(2) ?
B4 C1 B3 61.8(2) ?
C2 C1 S 119.59(18) y
B3 C1 S 113.19(18) y
B5 C1 S 124.1(2) y
B4 C1 S 117.93(19) y
B6 C1 S 122.48(19) y
C13 C2 C1 118.3(2) y
C13 C2 B3 116.8(3) y
C13 C2 B6 117.8(3) y
C13 C2 B7 121.2(3) y
C13 C2 B11 121.7(3) y
B11 C2 B7 63.1(2) ?
B11 C2 C1 109.9(2) ?
B7 C2 C1 110.5(2) ?
B11 C2 B3 114.4(2) ?
B7 C2 B3 62.9(2) ?
C1 C2 B3 60.53(17) ?
B11 C2 B6 62.19(19) ?
B7 C2 B6 113.8(2) ?
C1 C2 B6 60.03(17) ?
B3 C2 B6 112.3(2) ?
C2 B3 C1 59.50(17) ?
C2 B3 B4 106.5(2) ?
C1 B3 B4 58.88(18) ?
C2 B3 B8 104.8(2) ?
C1 B3 B8 105.3(2) ?
B4 B3 B8 59.9(2) ?
C2 B3 B7 58.09(19) ?
C1 B3 B7 105.9(2) ?
B4 B3 B7 107.8(3) ?
B8 B3 B7 59.6(2) ?
C2 B3 H3 123.5 ?
C1 B3 H3 123.2 ?
B4 B3 H3 121.8 ?
B8 B3 H3 123.3 ?
B7 B3 H3 122.5 ?
C1 B4 B8 105.9(2) ?
C1 B4 B9 105.1(2) ?
B8 B4 B9 60.0(2) ?
C1 B4 B3 59.30(18) ?
B8 B4 B3 60.2(2) ?
B9 B4 B3 107.9(3) ?
C1 B4 B5 58.23(18) ?
B8 B4 B5 107.9(3) ?
B9 B4 B5 60.0(2) ?
B3 B4 B5 107.5(2) ?
C1 B4 H4 124.1 ?
B8 B4 H4 121.9 ?
B9 B4 H4 122.3 ?
B3 B4 H4 121.5 ?
B5 B4 H4 122.0 ?
C1 B5 B10 105.8(2) ?
C1 B5 B9 105.6(2) ?
B10 B5 B9 60.5(2) ?
C1 B5 B4 59.12(18) ?
B10 B5 B4 108.3(2) ?
B9 B5 B4 59.7(2) ?
C1 B5 B6 59.05(17) ?
B10 B5 B6 59.8(2) ?
B9 B5 B6 108.0(3) ?
B4 B5 B6 107.9(2) ?
C1 B5 H5 123.9 ?
B10 B5 H5 121.9 ?
B9 B5 H5 122.1 ?
B4 B5 H5 121.6 ?
B6 B5 H5 121.7 ?
C1 B6 C2 59.52(17) ?
C1 B6 B10 105.0(2) ?
C2 B6 B10 104.8(2) ?
C1 B6 B11 106.2(2) ?
C2 B6 B11 58.06(19) ?
B10 B6 B11 60.2(2) ?
C1 B6 B5 58.23(18) ?
C2 B6 B5 105.6(2) ?
B10 B6 B5 59.6(2) ?
B11 B6 B5 107.8(3) ?
C1 B6 H6 123.4 ?
C2 B6 H6 123.8 ?
B10 B6 H6 123.2 ?
B11 B6 H6 122.0 ?
B5 B6 H6 122.4 ?
C2 B7 B12 105.6(2) ?
C2 B7 B8 105.9(2) ?
B12 B7 B8 60.4(2) ?
C2 B7 B11 58.30(19) ?
B12 B7 B11 60.3(2) ?
B8 B7 B11 108.4(3) ?
C2 B7 B3 59.03(18) ?
B12 B7 B3 108.1(3) ?
B8 B7 B3 60.0(2) ?
B11 B7 B3 107.3(2) ?
C2 B7 H7 124.1 ?
B12 B7 H7 121.9 ?
B8 B7 H7 121.8 ?
B11 B7 H7 121.8 ?
B3 B7 H7 121.8 ?
B7 B8 B9 107.9(3) ?
B7 B8 B4 108.5(2) ?
B9 B8 B4 60.1(2) ?
B7 B8 B12 59.5(2) ?
B9 B8 B12 60.1(2) ?
B4 B8 B12 108.2(3) ?
B7 B8 B3 60.4(2) ?
B9 B8 B3 107.8(3) ?
B4 B8 B3 60.0(2) ?
B12 B8 B3 107.7(3) ?
B7 B8 H8 121.6 ?
B9 B8 H8 121.8 ?
B4 B8 H8 121.4 ?
B12 B8 H8 121.9 ?
B3 B8 H8 121.8 ?
B8 B9 B4 60.0(2) ?
B8 B9 B12 60.1(2) ?
B4 B9 B12 108.1(3) ?
B8 B9 B5 108.1(3) ?
B4 B9 B5 60.3(2) ?
B12 B9 B5 107.9(3) ?
B8 B9 B10 108.2(3) ?
B4 B9 B10 107.8(2) ?
B12 B9 B10 60.3(2) ?
B5 B9 B10 59.4(2) ?
B8 B9 H9 121.6 ?
B4 B9 H9 121.7 ?
B12 B9 H9 121.6 ?
B5 B9 H9 121.9 ?
B10 B9 H9 121.9 ?
B5 B10 B6 60.6(2) ?
B5 B10 B11 108.5(2) ?
B6 B10 B11 59.9(2) ?
B5 B10 B9 60.1(2) ?
B6 B10 B9 108.3(2) ?
B11 B10 B9 107.8(3) ?
B5 B10 B12 107.9(2) ?
B6 B10 B12 107.8(2) ?
B11 B10 B12 59.9(2) ?
B9 B10 B12 59.6(2) ?
B5 B10 H10 121.3 ?
B6 B10 H10 121.5 ?
B11 B10 H10 121.7 ?
B9 B10 H10 121.8 ?
B12 B10 H10 122.1 ?
C2 B11 B6 59.74(18) ?
C2 B11 B10 105.9(2) ?
B6 B11 B10 59.9(2) ?
C2 B11 B12 104.9(2) ?
B6 B11 B12 108.3(3) ?
B10 B11 B12 60.5(2) ?
C2 B11 B7 58.58(19) ?
B6 B11 B7 108.2(2) ?
B10 B11 B7 107.8(3) ?
B12 B11 B7 59.2(2) ?
C2 B11 H11 124.0 ?
B6 B11 H11 121.1 ?
B10 B11 H11 122.0 ?
B12 B11 H11 122.4 ?
B7 B11 H11 122.0 ?
B7 B12 B8 60.1(2) ?
B7 B12 B9 108.1(3) ?
B8 B12 B9 59.8(2) ?
B7 B12 B11 60.4(2) ?
B8 B12 B11 108.2(3) ?
B9 B12 B11 108.0(2) ?
B7 B12 B10 108.0(2) ?
B8 B12 B10 107.8(3) ?
B9 B12 B10 60.1(2) ?
B11 B12 B10 59.6(2) ?
B7 B12 H12 121.5 ?
B8 B12 H12 121.8 ?
B9 B12 H12 121.7 ?
B11 B12 H12 121.7 ?
B10 B12 H12 121.9 ?
C2 C13 H13A 109.5 ?
C2 C13 H13B 109.5 ?
H13A C13 H13B 109.5 ?
C2 C13 H13C 109.5 ?
H13A C13 H13C 109.5 ?
H13B C13 H13C 109.5 ?
C19 C14 C15 119.5(3) ?
C19 C14 S 120.6(2) ?
C15 C14 S 119.9(2) ?
C16 C15 C14 119.8(3) ?
C16 C15 H15 120.1 ?
C14 C15 H15 120.1 ?
C17 C16 C15 120.3(3) ?
C17 C16 H16 119.8 ?
C15 C16 H16 119.8 ?
C18 C17 C16 120.1(3) ?
C18 C17 H17 119.9 ?
C16 C17 H17 119.9 ?
C17 C18 C19 120.2(3) ?
C17 C18 H18 119.9 ?
C19 C18 H18 119.9 ?
C18 C19 C14 120.1(3) ?
C18 C19 H19 120.0 ?
C14 C19 H19 120.0 ?

loop_
_geom_bond_atom_site_label_1
_geom_bond_atom_site_label_2
_geom_bond_site_symmetry_2
_geom_bond_distance
_geom_bond_publ_flag
S C1 . 1.784(3) y
S C14 . 1.778(3) y
C1 C2 . 1.708(4) y
C1 B3 . 1.726(4) y
C1 B4 . 1.718(4) y
C1 B5 . 1.702(4) y
C1 B6 . 1.717(4) y
C2 C13 . 1.513(4) y
C2 B11 . 1.694(4) ?
C2 B7 . 1.699(4) ?
C2 B3 . 1.716(5) ?
C2 B6 . 1.724(4) ?
B3 B4 . 1.769(5) ?
B3 B8 . 1.774(5) ?
B3 B7 . 1.781(5) ?
B3 H3 . 1.1000 ?
B4 B8 . 1.768(5) ?
B4 B9 . 1.769(5) ?
B4 B5 . 1.778(5) ?
B4 H4 . 1.1000 ?
B5 B10 . 1.761(5) ?
B5 B9 . 1.774(5) ?
B5 B6 . 1.779(5) ?
B5 H5 . 1.1000 ?
B6 B10 . 1.765(5) ?
B6 B11 . 1.766(5) ?
B6 H6 . 1.1000 ?
B7 B12 . 1.755(5) ?
B7 B8 . 1.766(5) ?
B7 B11 . 1.776(5) ?
B7 H7 . 1.1000 ?
B8 B9 . 1.767(5) ?
B8 B12 . 1.772(5) ?
B8 H8 . 1.1000 ?
B9 B12 . 1.772(5) ?
B9 B10 . 1.782(5) ?
B9 H9 . 1.1000 ?
B10 B11 . 1.769(5) ?
B10 B12 . 1.785(5) ?
B10 H10 . 1.1000 ?
B11 B12 . 1.775(5) ?
B11 H11 . 1.1000 ?
B12 H12 . 1.1000 ?
C13 H13A . 0.9600 ?
C13 H13B . 0.9600 ?
C13 H13C . 0.9600 ?
C14 C19 . 1.383(4) ?
C14 C15 . 1.387(4) ?
C15 C16 . 1.380(4) ?
C15 H15 . 0.9300 ?
C16 C17 . 1.371(5) ?
C16 H16 . 0.9300 ?
C17 C18 . 1.371(5) ?
C17 H17 . 0.9300 ?
C18 C19 . 1.379(4) ?
C18 H18 . 0.9300 ?
C19 H19 . 0.9300 ?

loop_
_geom_torsion_atom_site_label_1
_geom_torsion_atom_site_label_2
_geom_torsion_atom_site_label_3
_geom_torsion_atom_site_label_4
_geom_torsion
_geom_torsion_publ_flag
C13 C2 C1 S -5.3(3) y
C2 C1 S C14 90.4(2) y
C1 S C14 C15 -99.0(2) y
C1 S C14 C19 84.2(2) y
